data_7011978
loop_
_publ_author_name
'Mao, Jiang-Gao'
'Wang, Zhike'
'Clearfield, Abraham'

_publ_section_title
;
 Building layered structures from hydrogen bonded molecular units and
 1D metal phosphonate chains: synthesis, characterization and crystal
 structures of
 N,N???-dimethyl-N,N???-ethylenediamine-bis(methylenephosphonic acid),
 its Ni(ii) and Pb(ii) complexes
;
_journal_issue 24
_journal_name_full 'Journal of the Chemical Society, Dalton Transactions'
_journal_page_first 4541
_journal_paper_doi 10.1039/b206343n
_journal_year 2002
_chemical_formula_sum 'C6 H20 N2 Ni O8 P2'
_chemical_formula_weight 368.89
_chemical_name_systematic
; 
? 
;
_space_group_IT_number 13
_symmetry_cell_setting monoclinic
_symmetry_space_group_name_Hall '-P 2yac'
_symmetry_space_group_name_H-M 'P 1 2/n 1'
_atom_sites_solution_hydrogens geom
_atom_sites_solution_primary direct
_atom_sites_solution_secondary difmap
_audit_creation_method SHELXL-97
_cell_angle_alpha 90.00
_cell_angle_beta 112.577(13)
_cell_angle_gamma 90.00
_cell_formula_units_Z 2
_cell_length_a 8.302(7)
_cell_length_b 9.042(7)
_cell_length_c 9.932(8)
_cell_measurement_temperature 110(2)
_cell_volume 688.4(10)
_computing_structure_refinement 'SHELXL-97 (Sheldrick, 1997)'
_computing_structure_solution 'SHELXS-97 (Sheldrick, 1990)'
_diffrn_ambient_temperature 110(2)
_diffrn_measured_fraction_theta_full 0.984
_diffrn_measured_fraction_theta_max 0.984
_diffrn_measurement_device_type 'Bruker Smart CCD'
_diffrn_measurement_method 'Narrow frame method, hemisphere'
_diffrn_radiation_monochromator graphite
_diffrn_radiation_source 'fine-focus sealed tube'
_diffrn_radiation_type MoK\a
_diffrn_radiation_wavelength 0.71073
_diffrn_reflns_av_R_equivalents 0.0475
_diffrn_reflns_av_sigmaI/netI 0.0457
_diffrn_reflns_limit_h_max 8
_diffrn_reflns_limit_h_min -10
_diffrn_reflns_limit_k_max 11
_diffrn_reflns_limit_k_min -10
_diffrn_reflns_limit_l_max 12
_diffrn_reflns_limit_l_min -10
_diffrn_reflns_number 4068
_diffrn_reflns_theta_full 27.59
_diffrn_reflns_theta_max 27.59
_diffrn_reflns_theta_min 2.25
_diffrn_standards_decay_% <1.0%
_exptl_absorpt_coefficient_mu 1.677
_exptl_absorpt_correction_T_max 0.951
_exptl_absorpt_correction_T_min 0.659
_exptl_absorpt_correction_type 'psi scan method'
_exptl_crystal_colour green
_exptl_crystal_density_diffrn 1.780
_exptl_crystal_density_method 'not measured'
_exptl_crystal_description block
_exptl_crystal_F_000 384
_exptl_crystal_size_max 0.18
_exptl_crystal_size_mid 0.14
_exptl_crystal_size_min 0.10
_refine_diff_density_max 1.777
_refine_diff_density_min -1.078
_refine_diff_density_rms 0.167
_refine_ls_extinction_method none
_refine_ls_goodness_of_fit_ref 1.153
_refine_ls_hydrogen_treatment mixed
_refine_ls_matrix_type full
_refine_ls_number_parameters 87
_refine_ls_number_reflns 1571
_refine_ls_number_restraints 0
_refine_ls_restrained_S_all 1.153
_refine_ls_R_factor_all 0.0705
_refine_ls_R_factor_gt 0.0613
_refine_ls_shift/su_max 0.001
_refine_ls_shift/su_mean 0.000
_refine_ls_structure_factor_coef Fsqd
_refine_ls_weighting_details 'calc w=1/[\s^2^(Fo^2^)+(0.0965P)^2^+1.0699P] where P=(Fo^2^+2Fc^2^)/3'
_refine_ls_weighting_scheme calc
_refine_ls_wR_factor_gt 0.1655
_refine_ls_wR_factor_ref 0.1692
_reflns_number_gt 1328
_reflns_number_total 1571
_reflns_threshold_expression >2sigma(I)
_cod_data_source_file b206343n.txt
_cod_data_source_block mao15
_cod_depositor_comments
;
The following automatic conversions were performed:
'_symmetry_cell_setting' value 'Monoclinic' changed to 'monoclinic'
according to '/home/saulius/struct/CIF-dictionaries/cif_core.dic'
dictionary named 'cif_core.dic' version 2.4.1 from 2010-06-29.

Automatic conversion script
Id: cif_fix_enum 1527 2010-12-29 10:47:43Z saulius 
;
_cod_original_cell_volume 688.4(9)
_cod_original_sg_symbol_H-M P2/n
_cod_database_code 7011978

loop_
_symmetry_equiv_pos_as_xyz
'x, y, z'
'x+1/2, -y, z+1/2'
'-x, -y, -z'
'-x-1/2, y, -z-1/2'

loop_
_atom_site_label
_atom_site_type_symbol
_atom_site_fract_x
_atom_site_fract_y
_atom_site_fract_z
_atom_site_U_iso_or_equiv
_atom_site_adp_type
_atom_site_occupancy
_atom_site_symmetry_multiplicity
_atom_site_calc_flag
_atom_site_refinement_flags
_atom_site_disorder_assembly
_atom_site_disorder_group
Ni1 Ni 0.2500 0.36650(9) -0.2500 0.0166(3) Uani 1 2 d S . .
P1 P 0.15910(17) 0.28851(15) 0.01592(13) 0.0255(4) Uani 1 1 d . . .
N1 N 0.0739(5) 0.1920(5) -0.2631(4) 0.0248(9) Uani 1 1 d . . .
C1 C 0.1814(8) 0.0547(6) -0.2185(6) 0.0339(12) Uani 1 1 d . . .
H1A H 0.1071 -0.0315 -0.2528 0.041 Uiso 1 1 calc R . .
H1B H 0.2359 0.0497 -0.1130 0.041 Uiso 1 1 calc R . .
C2 C -0.0040(7) 0.2193(7) -0.1536(6) 0.0325(12) Uani 1 1 d . . .
H2A H -0.0531 0.1280 -0.1348 0.039 Uiso 1 1 calc R . .
H2B H -0.0977 0.2908 -0.1919 0.039 Uiso 1 1 calc R . .
C3 C -0.0644(7) 0.1736(8) -0.4097(5) 0.0395(14) Uani 1 1 d . . .
H3A H -0.1392 0.0932 -0.4083 0.059 Uiso 1 1 calc R . .
H3B H -0.0123 0.1527 -0.4788 0.059 Uiso 1 1 calc R . .
H3C H -0.1316 0.2629 -0.4373 0.059 Uiso 1 1 calc R . .
O1W O 0.0598(5) 0.5250(5) -0.2930(4) 0.0430(11) Uani 1 1 d . . .
H1WA H 0.0438 0.5524 -0.2056 0.052 Uiso 1 1 d R . .
H1WB H 0.0927 0.6106 -0.3337 0.052 Uiso 1 1 d R . .
O11 O 0.2882(4) 0.3690(4) -0.0310(4) 0.0251(7) Uani 1 1 d . . .
O12 O 0.2385(5) 0.1606(4) 0.1210(4) 0.0345(9) Uani 1 1 d . . .
H12A H 0.2351 0.1797 0.2006 0.052 Uiso 0.50 1 calc PR . .
O13 O 0.0607(6) 0.3920(5) 0.0805(4) 0.0381(10) Uani 1 1 d . . .
H13A H 0.0210 0.4621 0.0253 0.057 Uiso 0.50 1 calc PR . .

loop_
_atom_site_aniso_label
_atom_site_aniso_U_11
_atom_site_aniso_U_22
_atom_site_aniso_U_33
_atom_site_aniso_U_23
_atom_site_aniso_U_13
_atom_site_aniso_U_12
Ni1 0.0158(4) 0.0269(5) 0.0077(4) 0.000 0.0050(3) 0.000
P1 0.0278(7) 0.0415(8) 0.0114(6) -0.0026(5) 0.0122(5) -0.0007(5)
N1 0.027(2) 0.038(2) 0.0112(18) -0.0048(16) 0.0091(16) -0.0103(17)
C1 0.056(3) 0.028(3) 0.021(2) -0.001(2) 0.019(2) -0.004(2)
C2 0.025(2) 0.054(3) 0.021(3) -0.004(2) 0.013(2) -0.010(2)
C3 0.036(3) 0.064(4) 0.012(2) -0.004(2) 0.001(2) -0.023(3)
O1W 0.049(2) 0.059(3) 0.0203(19) 0.0020(18) 0.0127(17) 0.030(2)
O11 0.0266(17) 0.0402(19) 0.0094(15) -0.0036(13) 0.0080(12) -0.0046(14)
O12 0.050(2) 0.039(2) 0.0186(18) -0.0019(15) 0.0172(17) 0.0078(17)
O13 0.049(2) 0.053(2) 0.021(2) 0.0039(16) 0.0240(18) 0.0188(18)

loop_
_atom_type_symbol
_atom_type_description
_atom_type_scat_dispersion_real
_atom_type_scat_dispersion_imag
_atom_type_scat_source
C C 0.0033 0.0016 'International Tables Vol C Tables 4.2.6.8 and 6.1.1.4'
H H 0.0000 0.0000 'International Tables Vol C Tables 4.2.6.8 and 6.1.1.4'
N N 0.0061 0.0033 'International Tables Vol C Tables 4.2.6.8 and 6.1.1.4'
O O 0.0106 0.0060 'International Tables Vol C Tables 4.2.6.8 and 6.1.1.4'
P P 0.1023 0.0942 'International Tables Vol C Tables 4.2.6.8 and 6.1.1.4'
Ni Ni 0.3393 1.1124 'International Tables Vol C Tables 4.2.6.8 and 6.1.1.4'

loop_
_geom_angle_atom_site_label_1
_geom_angle_atom_site_label_2
_geom_angle_atom_site_label_3
_geom_angle
_geom_angle_site_symmetry_1
_geom_angle_site_symmetry_3
_geom_angle_publ_flag
O1W Ni1 O1W 91.4(3) 4_655 . ?
O1W Ni1 O11 88.76(14) 4_655 . ?
O1W Ni1 O11 90.36(14) . . ?
O1W Ni1 O11 90.36(14) 4_655 4_655 ?
O1W Ni1 O11 88.76(14) . 4_655 ?
O11 Ni1 O11 178.7(2) . 4_655 ?
O1W Ni1 N1 171.69(15) 4_655 . ?
O1W Ni1 N1 92.9(2) . . ?
O11 Ni1 N1 84.08(14) . . ?
O11 Ni1 N1 96.86(15) 4_655 . ?
O1W Ni1 N1 92.9(2) 4_655 4_655 ?
O1W Ni1 N1 171.69(15) . 4_655 ?
O11 Ni1 N1 96.86(15) . 4_655 ?
O11 Ni1 N1 84.08(14) 4_655 4_655 ?
N1 Ni1 N1 83.8(3) . 4_655 ?
O11 P1 O12 113.9(2) . . ?
O11 P1 O13 113.0(2) . . ?
O12 P1 O13 109.6(2) . . ?
O11 P1 C2 104.1(2) . . ?
O12 P1 C2 110.1(3) . . ?
O13 P1 C2 105.7(3) . . ?
C3 N1 C2 110.4(4) . . ?
C3 N1 C1 110.4(4) . . ?
C2 N1 C1 107.4(4) . . ?
C3 N1 Ni1 113.6(3) . . ?
C2 N1 Ni1 108.4(3) . . ?
C1 N1 Ni1 106.3(3) . . ?
N1 C1 C1 109.9(3) . 4_655 ?
N1 C2 P1 110.9(3) . . ?
P1 O11 Ni1 118.51(19) . . ?

loop_
_geom_bond_atom_site_label_1
_geom_bond_atom_site_label_2
_geom_bond_distance
_geom_bond_site_symmetry_2
_geom_bond_publ_flag
Ni1 O1W 2.052(4) 4_655 ?
Ni1 O1W 2.052(4) . ?
Ni1 O11 2.074(4) . ?
Ni1 O11 2.074(4) 4_655 ?
Ni1 N1 2.121(4) . ?
Ni1 N1 2.121(4) 4_655 ?
P1 O11 1.510(4) . ?
P1 O12 1.528(4) . ?
P1 O13 1.535(4) . ?
P1 C2 1.819(5) . ?
N1 C3 1.477(6) . ?
N1 C2 1.484(6) . ?
N1 C1 1.493(7) . ?
C1 C1 1.495(11) 4_655 ?
